data_7058664
loop_
_publ_author_name
'Wei, Qiong'
'Chen, Hong-Ting'
'Liu, Li'
'Zhong, Xin-Xin'
'Wang, Lei'
'Li, Fa-Bao'
'Cong, Heng-Jiang'
'Wong, Wai-Yeung'
'Alamry, Khalid A.'
'Qin, Hai-Mei'

_publ_section_title
;
 Syntheses and photoluminescence of copper(i) halide complexes containing
 dimethylthiophene bidentate phosphine ligands
;
_journal_issue 34
_journal_name_full 'New Journal of Chemistry'
_journal_page_first 13408
_journal_paper_doi 10.1039/C9NJ01417A
_journal_volume 43
_journal_year 2019
_chemical_formula_moiety 'C60 H52 Cu2 I2 P4 S2, 1.5(C H2 Cl2)'
_chemical_formula_sum 'C61.5 H55 Cl3 Cu2 I2 P4 S2'
_chemical_formula_weight 1469.28
_space_group_crystal_system trigonal
_space_group_IT_number 154
_space_group_name_Hall 'P 32 2"'
_space_group_name_H-M_alt 'P 32 2 1'
_symmetry_space_group_name_Hall 'P 32 2"'
_symmetry_space_group_name_H-M 'P 32 2 1'
_atom_sites_solution_hydrogens mixed
_atom_sites_solution_primary direct
_atom_sites_solution_secondary difmap
_audit_creation_method SHELXL-2018/3
_audit_update_record
;
2019-07-16 deposited with the CCDC.    2019-07-25 downloaded from the CCDC.
;
_cell_angle_alpha 90
_cell_angle_beta 90
_cell_angle_gamma 120
_cell_formula_units_Z 3
_cell_length_a 14.4159(3)
_cell_length_b 14.4159(3)
_cell_length_c 26.7513(12)
_cell_measurement_reflns_used 9938
_cell_measurement_temperature 298(2)
_cell_measurement_theta_max 26.59
_cell_measurement_theta_min 2.81
_cell_volume 4814.6(3)
_computing_cell_refinement 'Bruker APEX3'
_computing_data_collection 'Bruker APEX3'
_computing_data_reduction 'Bruker SAINT'
_computing_molecular_graphics 'SHELXL-2018/3 (Sheldrick, 2018)'
_computing_publication_material 'SHELXL-2018/3 (Sheldrick, 2018)'
_computing_structure_refinement 'SHELXL-2018/3 (Sheldrick, 2018)'
_computing_structure_solution 'SHELXS-97 (Sheldrick, 1990)'
_diffrn_ambient_temperature 298(2)
_diffrn_measured_fraction_theta_full 0.996
_diffrn_measured_fraction_theta_max 0.996
_diffrn_measurement_device_type 'Photon-100 CMOS area detector'
_diffrn_measurement_method 'phi and omega scans'
_diffrn_radiation_type MoK\a
_diffrn_radiation_wavelength 0.71073
_diffrn_reflns_av_R_equivalents 0.0383
_diffrn_reflns_av_unetI/netI 0.0244
_diffrn_reflns_Laue_measured_fraction_full 0.996
_diffrn_reflns_Laue_measured_fraction_max 0.996
_diffrn_reflns_limit_h_max 18
_diffrn_reflns_limit_h_min -18
_diffrn_reflns_limit_k_max 18
_diffrn_reflns_limit_k_min -18
_diffrn_reflns_limit_l_max 34
_diffrn_reflns_limit_l_min -34
_diffrn_reflns_number 77529
_diffrn_reflns_point_group_measured_fraction_full 0.998
_diffrn_reflns_point_group_measured_fraction_max 0.997
_diffrn_reflns_theta_full 25.242
_diffrn_reflns_theta_max 27.539
_diffrn_reflns_theta_min 2.807
_diffrn_source 'micro-focus sealed tube'
_exptl_absorpt_coefficient_mu 1.950
_exptl_absorpt_correction_T_max 0.7456
_exptl_absorpt_correction_T_min 0.6932
_exptl_absorpt_correction_type multi-scan
_exptl_absorpt_process_details 'SAINT ver 8.34A; BRUKER SADABS'
_exptl_crystal_colour yellow
_exptl_crystal_density_diffrn 1.520
_exptl_crystal_density_method 'not measured'
_exptl_crystal_description Prism
_exptl_crystal_F_000 2193
_exptl_crystal_size_max 0.200
_exptl_crystal_size_mid 0.160
_exptl_crystal_size_min 0.140
_refine_diff_density_max 0.369
_refine_diff_density_min -0.418
_refine_diff_density_rms 0.057
_refine_ls_abs_structure_details
;
 Flack x determined using 2406 quotients [(I+)-(I-)]/[(I+)+(I-)]
 (Parsons, Flack and Wagner, Acta Cryst. B69 (2013) 249-259).
;
_refine_ls_abs_structure_Flack 0.002(4)
_refine_ls_extinction_method none
_refine_ls_goodness_of_fit_ref 1.048
_refine_ls_hydrogen_treatment mixed
_refine_ls_matrix_type full
_refine_ls_number_parameters 336
_refine_ls_number_reflns 7398
_refine_ls_number_restraints 1
_refine_ls_restrained_S_all 1.049
_refine_ls_R_factor_all 0.0448
_refine_ls_R_factor_gt 0.0309
_refine_ls_shift/su_max 0.001
_refine_ls_shift/su_mean 0.000
_refine_ls_structure_factor_coef Fsqd
_refine_ls_weighting_details 'w=1/[\s^2^(Fo^2^)+(0.0405P)^2^+1.1224P] where P=(Fo^2^+2Fc^2^)/3'
_refine_ls_weighting_scheme calc
_refine_ls_wR_factor_gt 0.0701
_refine_ls_wR_factor_ref 0.0761
_reflns_Friedel_coverage 0.792
_reflns_Friedel_fraction_full 1.000
_reflns_Friedel_fraction_max 0.997
_reflns_number_gt 6214
_reflns_number_total 7398
_reflns_threshold_expression 'I > 2\s(I)'
_cod_data_source_file c9nj01417a2.cif
_cod_data_source_block 1
_cod_depositor_comments 'Adding full bibliography for 7058664--7058666.cif.'
_cod_original_formula_sum 'C61.50 H55 Cl3 Cu2 I2 P4 S2'
_cod_database_code 7058664
_shelx_shelxl_version_number 2018/3
_shelx_space_group_comment
;
The symmetry employed for this shelxl refinement is uniquely defined
by the following loop, which should always be used as a source of
symmetry information in preference to the above space-group names.
They are only intended as comments.
;
_shelx_estimated_absorpt_t_min 0.696
_shelx_estimated_absorpt_t_max 0.772

loop_
_space_group_symop_operation_xyz
'x, y, z'
'-y, x-y, z+2/3'
'-x+y, -x, z+1/3'
'y, x, -z'
'x-y, -y, -z+1/3'
'-x, -x+y, -z+2/3'

loop_
_atom_site_label
_atom_site_type_symbol
_atom_site_fract_x
_atom_site_fract_y
_atom_site_fract_z
_atom_site_U_iso_or_equiv
_atom_site_adp_type
_atom_site_occupancy
_atom_site_site_symmetry_order
_atom_site_calc_flag
_atom_site_refinement_flags_posn
_atom_site_refinement_flags_adp
_atom_site_refinement_flags_occupancy
Cu1 Cu 0.11347(5) 0.46623(4) 0.33014(2) 0.04867(15) Uani 1 1 d . . .
I1 I -0.00769(3) 0.43959(3) 0.25254(2) 0.05611(10) Uani 1 1 d . . .
P1 P 0.27489(10) 0.62319(10) 0.32952(4) 0.0453(3) Uani 1 1 d . . .
C1 C 0.3361(4) 0.6720(4) 0.26856(16) 0.0498(11) Uani 1 1 d . . .
C2 C 0.2854(5) 0.7067(5) 0.2353(2) 0.0726(16) Uani 1 1 d . . .
H2A H 0.223290 0.706626 0.244871 0.087 Uiso 1 1 calc R U .
C3 C 0.3276(6) 0.7412(6) 0.1882(2) 0.086(2) Uani 1 1 d . . .
H3A H 0.294082 0.765049 0.166182 0.103 Uiso 1 1 calc R U .
C4 C 0.4187(6) 0.7408(5) 0.1734(2) 0.0743(17) Uani 1 1 d . . .
H4A H 0.448024 0.766293 0.141937 0.089 Uiso 1 1 calc R U .
C5 C 0.4651(5) 0.7029(5) 0.20486(19) 0.0715(16) Uani 1 1 d . . .
H5A H 0.524348 0.698874 0.194091 0.086 Uiso 1 1 calc R U .
C6 C 0.4268(5) 0.6700(4) 0.25259(17) 0.0596(13) Uani 1 1 d . . .
H6A H 0.461578 0.646470 0.274057 0.072 Uiso 1 1 calc R U .
C7 C 0.2955(4) 0.7409(4) 0.36430(17) 0.0499(11) Uani 1 1 d . . .
C8 C 0.3273(5) 0.8394(5) 0.3436(2) 0.0700(15) Uani 1 1 d . . .
H8A H 0.341596 0.849557 0.309486 0.084 Uiso 1 1 calc R U .
C9 C 0.3385(6) 0.9234(5) 0.3724(3) 0.089(2) Uani 1 1 d . . .
H9A H 0.362267 0.990248 0.357923 0.107 Uiso 1 1 calc R U .
C10 C 0.3145(6) 0.9087(6) 0.4223(3) 0.095(2) Uani 1 1 d . . .
H10A H 0.318936 0.964602 0.441426 0.114 Uiso 1 1 calc R U .
C11 C 0.2840(5) 0.8111(6) 0.4442(2) 0.0819(18) Uani 1 1 d . . .
H11A H 0.271711 0.802095 0.478412 0.098 Uiso 1 1 calc R U .
C12 C 0.2717(5) 0.7273(5) 0.41513(19) 0.0621(13) Uani 1 1 d . . .
H12A H 0.247100 0.660393 0.429623 0.075 Uiso 1 1 calc R U .
P2 P 0.20520(10) 0.37511(10) 0.33312(4) 0.0471(3) Uani 1 1 d . . .
C13 C 0.2539(4) 0.3591(4) 0.27267(18) 0.0542(12) Uani 1 1 d . . .
C14 C 0.1778(5) 0.3039(5) 0.2360(2) 0.0734(16) Uani 1 1 d . . .
H14A H 0.105291 0.275233 0.242993 0.088 Uiso 1 1 calc R U .
C15 C 0.2108(7) 0.2917(6) 0.1888(2) 0.090(2) Uani 1 1 d . . .
H15A H 0.159688 0.251092 0.164869 0.108 Uiso 1 1 calc R U .
C16 C 0.3166(7) 0.3382(6) 0.1770(2) 0.085(2) Uani 1 1 d . . .
H16A H 0.337705 0.332212 0.144867 0.103 Uiso 1 1 calc R U .
C17 C 0.3903(6) 0.3931(5) 0.2125(2) 0.0775(17) Uani 1 1 d . . .
H17A H 0.462642 0.424182 0.204719 0.093 Uiso 1 1 calc R U .
C18 C 0.3599(5) 0.4043(5) 0.26066(19) 0.0612(13) Uani 1 1 d . . .
H18A H 0.411946 0.442549 0.284640 0.073 Uiso 1 1 calc R U .
C19 C 0.1595(5) 0.2472(5) 0.3645(2) 0.0695(16) Uani 1 1 d . . .
C20 C 0.1206(6) 0.2383(7) 0.4121(3) 0.102(3) Uani 1 1 d . . .
H20A H 0.121070 0.296248 0.427710 0.123 Uiso 1 1 calc R U .
C21 C 0.0798(10) 0.1390(12) 0.4369(5) 0.165(6) Uani 1 1 d . . .
H21A H 0.049289 0.129306 0.468509 0.199 Uiso 1 1 calc R U .
C22 C 0.0857(10) 0.0560(9) 0.4138(5) 0.153(5) Uani 1 1 d . . .
H22A H 0.063057 -0.007937 0.430874 0.183 Uiso 1 1 calc R U .
C23 C 0.1227(9) 0.0664(7) 0.3682(4) 0.141(4) Uani 1 1 d . . .
H23A H 0.123025 0.008826 0.352677 0.169 Uiso 1 1 calc R U .
C24 C 0.1615(7) 0.1630(5) 0.3429(3) 0.100(2) Uani 1 1 d . . .
H24A H 0.189084 0.170087 0.310835 0.120 Uiso 1 1 calc R U .
C25 C 0.3621(4) 0.5827(4) 0.36047(15) 0.0459(10) Uani 1 1 d . . .
C26 C 0.4595(4) 0.6478(4) 0.38215(16) 0.0535(11) Uani 1 1 d . . .
C27 C 0.5270(5) 0.7667(5) 0.3828(2) 0.0757(17) Uani 1 1 d . . .
H27A H 0.591221 0.787104 0.401489 0.113 Uiso 1 1 calc R U .
H27B H 0.545293 0.792814 0.349183 0.113 Uiso 1 1 calc R U .
H27C H 0.487860 0.796873 0.398211 0.113 Uiso 1 1 calc R U .
S1 S 0.50549(11) 0.57197(12) 0.41034(5) 0.0629(3) Uani 1 1 d . . .
C28 C 0.3982(4) 0.4531(4) 0.39176(18) 0.0556(12) Uani 1 1 d . . .
C29 C 0.3959(6) 0.3522(6) 0.4064(3) 0.0853(19) Uani 1 1 d . . .
H29A H 0.459338 0.369294 0.425101 0.128 Uiso 1 1 calc R U .
H29B H 0.333859 0.309510 0.426650 0.128 Uiso 1 1 calc R U .
H29C H 0.393048 0.312921 0.376930 0.128 Uiso 1 1 calc R U .
C30 C 0.3268(4) 0.4706(4) 0.36513(15) 0.0466(11) Uani 1 1 d . . .
C31 C 0.000000 0.6933(12) 0.333333 0.155(6) Uani 1 2 d S T P
H31A H 0.053830 0.679660 0.347710 0.186 Uiso 1 1 d . U .
Cl1 Cl 0.0571(4) 0.7823(3) 0.28732(13) 0.1873(16) Uani 1 1 d . . .
Cl2 Cl 0.7943(13) 0.8143(12) 0.4534(5) 0.312(7) Uiso 0.5 1 d D . P
C32 C 0.728(3) 0.728(3) 0.500000 0.30(3) Uiso 0.5 2 d DS . P
H32A H 0.717230 0.655970 0.492970 0.365 Uiso 0.5 1 d . U P

loop_
_atom_site_aniso_label
_atom_site_aniso_U_11
_atom_site_aniso_U_22
_atom_site_aniso_U_33
_atom_site_aniso_U_23
_atom_site_aniso_U_13
_atom_site_aniso_U_12
Cu1 0.0477(3) 0.0528(3) 0.0474(3) 0.0032(3) -0.0001(2) 0.0265(3)
I1 0.0565(2) 0.0704(2) 0.04029(14) 0.00789(14) -0.00144(14) 0.03091(17)
P1 0.0475(7) 0.0474(6) 0.0399(6) 0.0070(5) -0.0002(5) 0.0229(5)
C1 0.059(3) 0.047(3) 0.036(2) 0.0046(19) -0.003(2) 0.021(2)
C2 0.083(4) 0.079(4) 0.053(3) 0.017(3) -0.006(3) 0.038(3)
C3 0.102(5) 0.092(5) 0.048(3) 0.019(3) -0.012(3) 0.037(4)
C4 0.098(5) 0.066(4) 0.041(3) 0.006(2) 0.009(3) 0.028(3)
C5 0.095(4) 0.064(3) 0.049(3) 0.003(3) 0.018(3) 0.035(3)
C6 0.081(4) 0.059(3) 0.044(2) 0.006(2) 0.008(2) 0.039(3)
C7 0.045(3) 0.054(3) 0.049(3) 0.004(2) 0.001(2) 0.024(2)
C8 0.081(4) 0.060(3) 0.067(3) 0.005(3) 0.008(3) 0.033(3)
C9 0.104(5) 0.053(3) 0.103(5) 0.002(3) 0.018(4) 0.034(3)
C10 0.086(5) 0.071(5) 0.118(6) -0.032(4) 0.011(4) 0.031(4)
C11 0.078(4) 0.089(5) 0.071(4) -0.020(3) 0.008(3) 0.036(4)
C12 0.066(3) 0.063(3) 0.054(3) -0.004(2) 0.002(3) 0.030(3)
P2 0.0535(7) 0.0513(7) 0.0424(6) 0.0044(5) 0.0008(5) 0.0307(6)
C13 0.072(3) 0.054(3) 0.047(3) 0.000(2) 0.002(2) 0.040(3)
C14 0.078(4) 0.091(4) 0.057(3) -0.016(3) -0.011(3) 0.047(4)
C15 0.119(6) 0.097(5) 0.062(4) -0.028(3) -0.028(4) 0.060(5)
C16 0.112(6) 0.106(5) 0.053(3) -0.002(3) 0.009(4) 0.066(5)
C17 0.092(5) 0.090(4) 0.064(3) 0.009(3) 0.018(3) 0.055(4)
C18 0.071(3) 0.070(4) 0.051(3) 0.003(2) 0.007(2) 0.041(3)
C19 0.061(3) 0.070(4) 0.080(4) 0.029(3) 0.002(3) 0.035(3)
C20 0.108(6) 0.129(6) 0.105(5) 0.068(5) 0.045(4) 0.085(5)
C21 0.163(10) 0.227(13) 0.166(9) 0.143(10) 0.079(8) 0.143(11)
C22 0.151(10) 0.117(8) 0.188(12) 0.091(8) 0.001(8) 0.065(7)
C23 0.183(11) 0.074(5) 0.147(9) 0.030(6) -0.030(8) 0.052(6)
C24 0.136(7) 0.057(4) 0.107(5) 0.010(4) -0.012(5) 0.050(4)
C25 0.047(2) 0.058(3) 0.033(2) 0.0032(19) 0.0046(18) 0.026(2)
C26 0.048(3) 0.073(3) 0.038(2) -0.002(2) -0.0010(19) 0.030(2)
C27 0.059(3) 0.069(4) 0.082(4) -0.002(3) -0.012(3) 0.019(3)
S1 0.0579(8) 0.0924(10) 0.0504(7) -0.0074(7) -0.0084(6) 0.0466(8)
C28 0.067(3) 0.073(3) 0.046(2) -0.001(2) -0.001(2) 0.049(3)
C29 0.093(5) 0.099(5) 0.095(5) -0.004(4) -0.020(4) 0.072(4)
C30 0.052(3) 0.061(3) 0.034(2) -0.0004(19) 0.0005(19) 0.034(2)
C31 0.222(19) 0.156(10) 0.110(10) 0.014(5) 0.029(11) 0.111(9)
Cl1 0.248(5) 0.198(4) 0.141(3) -0.008(2) 0.005(3) 0.130(3)

loop_
_atom_type_symbol
_atom_type_description
_atom_type_scat_dispersion_real
_atom_type_scat_dispersion_imag
_atom_type_scat_source
C C 0.0033 0.0016 'International Tables Vol C Tables 4.2.6.8 and 6.1.1.4'
H H 0.0000 0.0000 'International Tables Vol C Tables 4.2.6.8 and 6.1.1.4'
Cl Cl 0.1484 0.1585 'International Tables Vol C Tables 4.2.6.8 and 6.1.1.4'
P P 0.1023 0.0942 'International Tables Vol C Tables 4.2.6.8 and 6.1.1.4'
S S 0.1246 0.1234 'International Tables Vol C Tables 4.2.6.8 and 6.1.1.4'
Cu Cu 0.3201 1.2651 'International Tables Vol C Tables 4.2.6.8 and 6.1.1.4'
I I -0.4742 1.8119 'International Tables Vol C Tables 4.2.6.8 and 6.1.1.4'

loop_
_geom_angle_atom_site_label_1
_geom_angle_atom_site_label_2
_geom_angle_atom_site_label_3
_geom_angle
_geom_angle_site_symmetry_1
_geom_angle_site_symmetry_3
P2 Cu1 P1 88.51(5) . .
P2 Cu1 I1 118.65(4) . .
P1 Cu1 I1 114.36(4) . .
P2 Cu1 I1 112.31(4) . 6
P1 Cu1 I1 110.79(4) . 6
I1 Cu1 I1 110.49(2) . 6
P2 Cu1 Cu1 119.89(4) . 6
P1 Cu1 Cu1 151.25(3) . 6
I1 Cu1 Cu1 58.02(2) . 6
I1 Cu1 Cu1 56.76(2) 6 6
Cu1 I1 Cu1 65.22(2) . 6
C1 P1 C7 106.0(2) . .
C1 P1 C25 104.6(2) . .
C7 P1 C25 104.4(2) . .
C1 P1 Cu1 116.37(16) . .
C7 P1 Cu1 121.76(16) . .
C25 P1 Cu1 101.65(16) . .
C6 C1 C2 118.7(5) . .
C6 C1 P1 123.1(4) . .
C2 C1 P1 118.1(4) . .
C3 C2 C1 119.7(6) . .
C3 C2 H2A 120.1 . .
C1 C2 H2A 120.1 . .
C4 C3 C2 120.8(6) . .
C4 C3 H3A 119.6 . .
C2 C3 H3A 119.6 . .
C5 C4 C3 119.3(5) . .
C5 C4 H4A 120.3 . .
C3 C4 H4A 120.3 . .
C4 C5 C6 121.6(6) . .
C4 C5 H5A 119.2 . .
C6 C5 H5A 119.2 . .
C5 C6 C1 119.8(5) . .
C5 C6 H6A 120.1 . .
C1 C6 H6A 120.1 . .
C8 C7 C12 118.2(5) . .
C8 C7 P1 124.8(4) . .
C12 C7 P1 116.9(4) . .
C7 C8 C9 121.1(6) . .
C7 C8 H8A 119.5 . .
C9 C8 H8A 119.5 . .
C10 C9 C8 120.0(6) . .
C10 C9 H9A 120.0 . .
C8 C9 H9A 120.0 . .
C9 C10 C11 120.0(6) . .
C9 C10 H10A 120.0 . .
C11 C10 H10A 120.0 . .
C12 C11 C10 119.6(6) . .
C12 C11 H11A 120.2 . .
C10 C11 H11A 120.2 . .
C11 C12 C7 121.0(5) . .
C11 C12 H12A 119.5 . .
C7 C12 H12A 119.5 . .
C30 P2 C19 105.9(2) . .
C30 P2 C13 103.1(2) . .
C19 P2 C13 104.3(3) . .
C30 P2 Cu1 101.44(16) . .
C19 P2 Cu1 125.25(19) . .
C13 P2 Cu1 114.35(16) . .
C18 C13 C14 118.9(5) . .
C18 C13 P2 123.9(4) . .
C14 C13 P2 117.0(4) . .
C13 C14 C15 119.4(6) . .
C13 C14 H14A 120.3 . .
C15 C14 H14A 120.3 . .
C16 C15 C14 121.2(6) . .
C16 C15 H15A 119.4 . .
C14 C15 H15A 119.4 . .
C17 C16 C15 119.1(6) . .
C17 C16 H16A 120.5 . .
C15 C16 H16A 120.5 . .
C16 C17 C18 121.2(7) . .
C16 C17 H17A 119.4 . .
C18 C17 H17A 119.4 . .
C13 C18 C17 120.2(6) . .
C13 C18 H18A 119.9 . .
C17 C18 H18A 119.9 . .
C24 C19 C20 120.1(6) . .
C24 C19 P2 123.4(5) . .
C20 C19 P2 116.5(5) . .
C19 C20 C21 118.3(9) . .
C19 C20 H20A 120.8 . .
C21 C20 H20A 120.8 . .
C22 C21 C20 119.4(10) . .
C22 C21 H21A 120.3 . .
C20 C21 H21A 120.3 . .
C23 C22 C21 121.0(9) . .
C23 C22 H22A 119.5 . .
C21 C22 H22A 119.5 . .
C22 C23 C24 120.3(11) . .
C22 C23 H23A 119.9 . .
C24 C23 H23A 119.9 . .
C19 C24 C23 120.8(9) . .
C19 C24 H24A 119.6 . .
C23 C24 H24A 119.6 . .
C26 C25 C30 113.5(4) . .
C26 C25 P1 127.4(4) . .
C30 C25 P1 119.1(3) . .
C25 C26 C27 130.5(5) . .
C25 C26 S1 110.0(4) . .
C27 C26 S1 119.5(4) . .
C26 C27 H27A 109.5 . .
C26 C27 H27B 109.5 . .
H27A C27 H27B 109.5 . .
C26 C27 H27C 109.5 . .
H27A C27 H27C 109.5 . .
H27B C27 H27C 109.5 . .
C28 S1 C26 93.8(2) . .
C30 C28 C29 131.4(5) . .
C30 C28 S1 110.6(4) . .
C29 C28 S1 118.0(4) . .
C28 C29 H29A 109.5 . .
C28 C29 H29B 109.5 . .
H29A C29 H29B 109.5 . .
C28 C29 H29C 109.5 . .
H29A C29 H29C 109.5 . .
H29B C29 H29C 109.5 . .
C28 C30 C25 112.0(4) . .
C28 C30 P2 129.4(4) . .
C25 C30 P2 118.4(3) . .
Cl1 C31 Cl1 117.0(10) 6 .
Cl1 C31 H31A 108.6 6 .
Cl1 C31 H31A 108.1 . .
Cl1 C31 H31A 108.12(17) 6 6
Cl1 C31 H31A 108.57(16) . 6
H31A C31 H31A 105.9 . 6
Cl2 C32 Cl2 99(2) . 4_556
Cl2 C32 H32A 111.8 . .
Cl2 C32 H32A 115.0 4_556 .
Cl2 C32 H32A 115.0(8) . 4_556
Cl2 C32 H32A 111.8(8) 4_556 4_556
H32A C32 H32A 105.1 . 4_556

loop_
_geom_bond_atom_site_label_1
_geom_bond_atom_site_label_2
_geom_bond_distance
_geom_bond_site_symmetry_2
Cu1 P2 2.2842(13) .
Cu1 P1 2.2957(14) .
Cu1 I1 2.6148(6) .
Cu1 I1 2.6516(6) 6
Cu1 Cu1 2.8382(11) 6
P1 C1 1.820(5) .
P1 C7 1.825(5) .
P1 C25 1.827(5) .
C1 C6 1.391(7) .
C1 C2 1.392(7) .
C2 C3 1.381(8) .
C2 H2A 0.9300 .
C3 C4 1.374(10) .
C3 H3A 0.9300 .
C4 C5 1.350(9) .
C4 H4A 0.9300 .
C5 C6 1.378(7) .
C5 H5A 0.9300 .
C6 H6A 0.9300 .
C7 C8 1.372(7) .
C7 C12 1.392(7) .
C8 C9 1.375(8) .
C8 H8A 0.9300 .
C9 C10 1.369(10) .
C9 H9A 0.9300 .
C10 C11 1.377(10) .
C10 H10A 0.9300 .
C11 C12 1.371(8) .
C11 H11A 0.9300 .
C12 H12A 0.9300 .
P2 C30 1.813(5) .
P2 C19 1.823(5) .
P2 C13 1.823(5) .
C13 C18 1.366(8) .
C13 C14 1.388(7) .
C14 C15 1.393(9) .
C14 H14A 0.9300 .
C15 C16 1.361(10) .
C15 H15A 0.9300 .
C16 C17 1.347(10) .
C16 H16A 0.9300 .
C17 C18 1.396(8) .
C17 H17A 0.9300 .
C18 H18A 0.9300 .
C19 C24 1.357(9) .
C19 C20 1.373(9) .
C20 C21 1.412(13) .
C20 H20A 0.9300 .
C21 C22 1.387(18) .
C21 H21A 0.9300 .
C22 C23 1.309(15) .
C22 H22A 0.9300 .
C23 C24 1.390(11) .
C23 H23A 0.9300 .
C24 H24A 0.9300 .
C25 C26 1.368(7) .
C25 C30 1.437(7) .
C26 C27 1.489(8) .
C26 S1 1.711(5) .
C27 H27A 0.9600 .
C27 H27B 0.9600 .
C27 H27C 0.9600 .
S1 C28 1.710(6) .
C28 C30 1.374(7) .
C28 C29 1.490(8) .
C29 H29A 0.9600 .
C29 H29B 0.9600 .
C29 H29C 0.9600 .
C31 Cl1 1.668(9) 6
C31 Cl1 1.669(9) .
C31 H31A 0.9702 .
C31 H31A 0.970(10) 6
Cl2 C32 1.68(2) .
C32 H32A 0.9921 .
C32 H32A 0.99(3) 4_556

loop_
_geom_hbond_atom_site_label_D
_geom_hbond_atom_site_label_H
_geom_hbond_atom_site_label_A
_geom_hbond_distance_DH
_geom_hbond_distance_HA
_geom_hbond_distance_DA
_geom_hbond_angle_DHA
_geom_hbond_site_symmetry_A
_geom_hbond_publ_flag
C12 H12A I1 0.93 3.30 3.927(6) 126.3 6 yes

loop_
_geom_torsion_atom_site_label_1
_geom_torsion_atom_site_label_2
_geom_torsion_atom_site_label_3
_geom_torsion_atom_site_label_4
_geom_torsion
C7 P1 C1 C6 112.6(4)
C25 P1 C1 C6 2.6(5)
Cu1 P1 C1 C6 -108.6(4)
C7 P1 C1 C2 -71.6(5)
C25 P1 C1 C2 178.4(4)
Cu1 P1 C1 C2 67.2(5)
C6 C1 C2 C3 -2.0(8)
P1 C1 C2 C3 -178.0(5)
C1 C2 C3 C4 0.7(10)
C2 C3 C4 C5 2.1(10)
C3 C4 C5 C6 -3.6(9)
C4 C5 C6 C1 2.2(9)
C2 C1 C6 C5 0.6(8)
P1 C1 C6 C5 176.4(4)
C1 P1 C7 C8 13.9(5)
C25 P1 C7 C8 124.0(5)
Cu1 P1 C7 C8 -122.2(4)
C1 P1 C7 C12 -169.5(4)
C25 P1 C7 C12 -59.4(4)
Cu1 P1 C7 C12 54.4(5)
C12 C7 C8 C9 1.8(9)
P1 C7 C8 C9 178.4(5)
C7 C8 C9 C10 -2.0(11)
C8 C9 C10 C11 2.9(12)
C9 C10 C11 C12 -3.8(11)
C10 C11 C12 C7 3.7(10)
C8 C7 C12 C11 -2.7(9)
P1 C7 C12 C11 -179.5(5)
C30 P2 C13 C18 5.7(5)
C19 P2 C13 C18 -104.8(5)
Cu1 P2 C13 C18 114.9(4)
C30 P2 C13 C14 -169.5(4)
C19 P2 C13 C14 80.0(5)
Cu1 P2 C13 C14 -60.3(5)
C18 C13 C14 C15 2.9(9)
P2 C13 C14 C15 178.4(5)
C13 C14 C15 C16 -3.8(10)
C14 C15 C16 C17 2.8(11)
C15 C16 C17 C18 -0.9(10)
C14 C13 C18 C17 -1.0(8)
P2 C13 C18 C17 -176.2(4)
C16 C17 C18 C13 0.1(9)
C30 P2 C19 C24 -110.7(6)
C13 P2 C19 C24 -2.3(7)
Cu1 P2 C19 C24 132.3(6)
C30 P2 C19 C20 70.0(5)
C13 P2 C19 C20 178.4(5)
Cu1 P2 C19 C20 -47.0(6)
C24 C19 C20 C21 -2.2(12)
P2 C19 C20 C21 177.2(7)
C19 C20 C21 C22 3.6(16)
C20 C21 C22 C23 -4(2)
C21 C22 C23 C24 2.9(19)
C20 C19 C24 C23 1.1(13)
P2 C19 C24 C23 -178.2(7)
C22 C23 C24 C19 -1.5(16)
C1 P1 C25 C26 77.1(4)
C7 P1 C25 C26 -34.0(5)
Cu1 P1 C25 C26 -161.4(4)
C1 P1 C25 C30 -105.1(4)
C7 P1 C25 C30 143.8(3)
Cu1 P1 C25 C30 16.3(3)
C30 C25 C26 C27 175.4(5)
P1 C25 C26 C27 -6.7(8)
C30 C25 C26 S1 -2.4(5)
P1 C25 C26 S1 175.4(3)
C25 C26 S1 C28 2.0(4)
C27 C26 S1 C28 -176.1(4)
C26 S1 C28 C30 -1.1(4)
C26 S1 C28 C29 179.4(5)
C29 C28 C30 C25 179.4(6)
S1 C28 C30 C25 0.0(5)
C29 C28 C30 P2 -5.4(9)
S1 C28 C30 P2 175.3(3)
C26 C25 C30 C28 1.6(6)
P1 C25 C30 C28 -176.4(3)
C26 C25 C30 P2 -174.2(3)
P1 C25 C30 P2 7.7(5)
C19 P2 C30 C28 25.3(5)
C13 P2 C30 C28 -84.0(5)
Cu1 P2 C30 C28 157.4(4)
C19 P2 C30 C25 -159.7(4)
C13 P2 C30 C25 91.0(4)
Cu1 P2 C30 C25 -27.6(3)
